data_4333376
loop_
_publ_author_name
'Ruiz, Jos\'e'
'Villa, Mar\'ia Dolores'
'Rodr\'iguez, Venancio'
'Cutillas, Natalia'
'Vicente, Consuelo'
'L\'opez, Gregorio'
'Bautista, Delia'

_publ_section_title
;
 A Novel Metal-Binding Mode of Thymine Nucleobases:&#x00A0; N(3) and O(4)
 Chelation&#x2020;
;
_journal_issue 14
_journal_name_full 'Inorganic Chemistry'
_journal_page_first 5448
_journal_page_last 5449
_journal_paper_doi 10.1021/ic700843s
_journal_volume 46
_journal_year 2007
_chemical_formula_sum 'C34 H47 F6 N3 O2 Pd'
_chemical_formula_weight 750.15
_chemical_name_systematic
; 
 ? 
;
_space_group_IT_number 61
_symmetry_cell_setting orthorhombic
_symmetry_space_group_name_Hall '-P 2ac 2ab'
_symmetry_space_group_name_H-M 'P b c a'
_atom_sites_solution_hydrogens geom
_atom_sites_solution_primary direct
_atom_sites_solution_secondary difmap
_audit_creation_method SHELXL-97
_cell_angle_alpha 90.00
_cell_angle_beta 90.00
_cell_angle_gamma 90.00
_cell_formula_units_Z 8
_cell_length_a 10.1862(5)
_cell_length_b 17.8341(9)
_cell_length_c 38.0036(19)
_cell_measurement_reflns_used 6864
_cell_measurement_temperature 100(2)
_cell_measurement_theta_max 27.93
_cell_measurement_theta_min 2.28
_cell_volume 6903.8(6)
_computing_cell_refinement 'Bruker SAINT'
_computing_data_collection 'Bruker SMART'
_computing_data_reduction 'Bruker SAINT'
_computing_molecular_graphics 'Bruker SHELXTL'
_computing_publication_material 'Bruker SHELXTL'
_computing_structure_refinement 'SHELXL-97 (Sheldrick, 1997)'
_computing_structure_solution 'SHELXS-97 (Sheldrick, 1990)'
_diffrn_ambient_temperature 100(2)
_diffrn_detector_area_resol_mean 8.26
_diffrn_measured_fraction_theta_full 1.000
_diffrn_measured_fraction_theta_max 0.957
_diffrn_measurement_device_type 'Bruker SMART APEX CCD'
_diffrn_measurement_method \w-scan
_diffrn_radiation_monochromator graphite
_diffrn_radiation_source 'fine-focus sealed tube'
_diffrn_radiation_type MoK\a
_diffrn_radiation_wavelength 0.71073
_diffrn_reflns_av_R_equivalents 0.0630
_diffrn_reflns_av_sigmaI/netI 0.0364
_diffrn_reflns_limit_h_max 13
_diffrn_reflns_limit_h_min -13
_diffrn_reflns_limit_k_max 23
_diffrn_reflns_limit_k_min -23
_diffrn_reflns_limit_l_max 48
_diffrn_reflns_limit_l_min -47
_diffrn_reflns_number 76328
_diffrn_reflns_theta_full 26.00
_diffrn_reflns_theta_max 28.27
_diffrn_reflns_theta_min 2.14
_exptl_absorpt_coefficient_mu 0.604
_exptl_absorpt_correction_T_max 0.9533
_exptl_absorpt_correction_T_min 0.8074
_exptl_absorpt_correction_type none
_exptl_crystal_colour colourless
_exptl_crystal_density_diffrn 1.443
_exptl_crystal_density_method 'not measured'
_exptl_crystal_description lath
_exptl_crystal_F_000 3104
_exptl_crystal_size_max 0.37
_exptl_crystal_size_mid 0.14
_exptl_crystal_size_min 0.08
_refine_diff_density_max 7.706
_refine_diff_density_min -0.988
_refine_diff_density_rms 0.159
_refine_ls_extinction_method none
_refine_ls_goodness_of_fit_ref 1.008
_refine_ls_hydrogen_treatment 'Rigid methyls, others riding'
_refine_ls_matrix_type full
_refine_ls_number_parameters 421
_refine_ls_number_reflns 8192
_refine_ls_number_restraints 0
_refine_ls_restrained_S_all 1.008
_refine_ls_R_factor_all 0.0889
_refine_ls_R_factor_gt 0.0752
_refine_ls_shift/su_max 0.001
_refine_ls_shift/su_mean 0.000
_refine_ls_structure_factor_coef Fsqd
_refine_ls_weighting_details 'calc w=1/[\s^2^(Fo^2^)+(0.0864P)^2^+57.3690P] where P=(Fo^2^+2Fc^2^)/3'
_refine_ls_weighting_scheme calc
_refine_ls_wR_factor_gt 0.1871
_refine_ls_wR_factor_ref 0.1954
_reflns_number_gt 6707
_reflns_number_total 8192
_reflns_threshold_expression >2sigma(I)
_cod_data_source_file ic700843ssup1.cif
_cod_data_source_block md90m
_cod_depositor_comments
;
The following automatic conversions were performed:

'_symmetry_cell_setting' value 'Orthorhombic' changed to
'orthorhombic' according to
/home/saulius/struct/CIF-dictionaries/cif_core.dic dictionary named
'cif_core.dic' version 2.4.2 from 2011-04-26.

Automatic conversion script
Id: cif_fix_values 1891 2012-01-12 08:04:46Z andrius 
;
_cod_original_sg_symbol_H-M 'P bca'
_cod_database_code 4333376

loop_
_symmetry_equiv_pos_as_xyz
'x, y, z'
'-x+1/2, -y, z+1/2'
'-x, y+1/2, -z+1/2'
'x+1/2, -y+1/2, -z'
'-x, -y, -z'
'x-1/2, y, -z-1/2'
'x, -y-1/2, z-1/2'
'-x-1/2, y-1/2, z'

loop_
_atom_site_label
_atom_site_type_symbol
_atom_site_fract_x
_atom_site_fract_y
_atom_site_fract_z
_atom_site_U_iso_or_equiv
_atom_site_adp_type
_atom_site_occupancy
_atom_site_symmetry_multiplicity
_atom_site_calc_flag
_atom_site_refinement_flags
Pd1 Pd 0.02077(4) 0.39903(2) 0.352012(10) 0.02036(13) Uani 1 1 d .
F1 F 0.2993(3) 0.4203(2) 0.32169(8) 0.0344(7) Uani 1 1 d .
F2 F 0.5665(4) 0.3093(3) 0.40726(11) 0.0565(11) Uani 1 1 d .
F3 F 0.1135(3) 0.3288(2) 0.42690(9) 0.0388(8) Uani 1 1 d .
F4 F 0.1611(4) 0.5555(2) 0.36660(10) 0.0439(9) Uani 1 1 d .
F5 F -0.0241(5) 0.6247(3) 0.47368(13) 0.0818(19) Uani 1 1 d .
F6 F -0.1632(4) 0.4044(2) 0.41801(11) 0.0492(10) Uani 1 1 d .
N1 N -0.3186(4) 0.4250(2) 0.27849(11) 0.0234(9) Uani 1 1 d .
N3 N -0.1470(4) 0.4034(2) 0.31866(10) 0.0213(8) Uani 1 1 d .
O1 O 0.0135(3) 0.3238(2) 0.30679(10) 0.0264(8) Uani 1 1 d .
O2 O -0.3138(4) 0.4852(2) 0.33171(10) 0.0296(8) Uani 1 1 d .
C2 C -0.2612(5) 0.4398(3) 0.31153(13) 0.0217(10) Uani 1 1 d .
C4 C -0.0956(5) 0.3515(3) 0.29663(13) 0.0216(10) Uani 1 1 d .
C5 C -0.1587(5) 0.3323(3) 0.26461(13) 0.0209(9) Uani 1 1 d .
C6 C -0.2686(5) 0.3719(3) 0.25668(12) 0.0232(10) Uani 1 1 d .
H6 H -0.3121 0.3620 0.2351 0.028 Uiso 1 1 calc R
C7 C -0.0999(6) 0.2748(4) 0.24106(16) 0.0366(14) Uani 1 1 d .
H7A H -0.1529 0.2703 0.2196 0.055 Uiso 1 1 calc R
H7B H -0.0978 0.2263 0.2532 0.055 Uiso 1 1 calc R
H7C H -0.0103 0.2897 0.2348 0.055 Uiso 1 1 calc R
C8 C -0.4337(5) 0.4694(3) 0.26835(15) 0.0301(11) Uani 1 1 d .
H8A H -0.4555 0.4592 0.2437 0.045 Uiso 1 1 calc R
H8B H -0.4141 0.5228 0.2712 0.045 Uiso 1 1 calc R
H8C H -0.5082 0.4558 0.2833 0.045 Uiso 1 1 calc R
C11 C 0.0021(5) 0.4740(3) 0.38999(14) 0.0253(10) Uani 1 1 d .
C12 C 0.0738(5) 0.5411(3) 0.39254(15) 0.0308(12) Uani 1 1 d .
C13 C 0.0671(6) 0.5929(4) 0.4193(2) 0.0461(17) Uani 1 1 d .
H13 H 0.1180 0.6375 0.4190 0.055 Uiso 1 1 calc R
C14 C -0.0164(7) 0.5766(5) 0.44603(19) 0.051(2) Uani 1 1 d .
C15 C -0.0949(7) 0.5134(5) 0.44598(16) 0.0478(18) Uani 1 1 d .
H15 H -0.1543 0.5035 0.4647 0.057 Uiso 1 1 calc R
C16 C -0.0839(6) 0.4656(4) 0.41795(16) 0.0341(13) Uani 1 1 d .
C21 C 0.1949(5) 0.3750(3) 0.37268(14) 0.0235(10) Uani 1 1 d .
C22 C 0.3094(5) 0.3855(3) 0.35385(14) 0.0277(11) Uani 1 1 d .
C23 C 0.4354(6) 0.3663(4) 0.36437(16) 0.0351(13) Uani 1 1 d .
H23 H 0.5103 0.3783 0.3506 0.042 Uiso 1 1 calc R
C24 C 0.4457(6) 0.3291(4) 0.39575(17) 0.0383(14) Uani 1 1 d .
C25 C 0.3397(6) 0.3152(3) 0.41689(16) 0.0351(13) Uani 1 1 d .
H25 H 0.3486 0.2901 0.4388 0.042 Uiso 1 1 calc R
C26 C 0.2187(6) 0.3397(3) 0.40471(14) 0.0294(12) Uani 1 1 d .
N2 N 0.9132(4) 0.1503(2) 0.39174(10) 0.0170(8) Uani 1 1 d .
C61 C 0.9370(4) 0.0738(3) 0.40806(12) 0.0173(9) Uani 1 1 d .
H61A H 0.8560 0.0581 0.4204 0.021 Uiso 1 1 calc R
H61B H 0.9530 0.0373 0.3889 0.021 Uiso 1 1 calc R
C62 C 1.0505(6) 0.0699(3) 0.43372(17) 0.0346(13) Uani 1 1 d .
H62A H 1.1307 0.0900 0.4224 0.041 Uiso 1 1 calc R
H62B H 1.0308 0.1013 0.4546 0.041 Uiso 1 1 calc R
C63 C 1.0746(7) -0.0094(3) 0.44520(17) 0.0385(14) Uani 1 1 d .
H63A H 1.1000 -0.0393 0.4244 0.046 Uiso 1 1 calc R
H63B H 0.9914 -0.0304 0.4544 0.046 Uiso 1 1 calc R
C64 C 1.1802(7) -0.0180(4) 0.47323(17) 0.0447(16) Uani 1 1 d .
H64A H 1.2606 0.0072 0.4655 0.067 Uiso 1 1 calc R
H64B H 1.1983 -0.0714 0.4770 0.067 Uiso 1 1 calc R
H64C H 1.1498 0.0045 0.4953 0.067 Uiso 1 1 calc R
C71 C 0.9049(5) 0.2112(3) 0.41943(13) 0.0227(10) Uani 1 1 d .
H71A H 0.8969 0.2600 0.4072 0.027 Uiso 1 1 calc R
H71B H 0.9888 0.2118 0.4326 0.027 Uiso 1 1 calc R
C72 C 0.7940(5) 0.2053(3) 0.44589(13) 0.0239(10) Uani 1 1 d .
H72A H 0.7909 0.1541 0.4559 0.029 Uiso 1 1 calc R
H72B H 0.7090 0.2156 0.4342 0.029 Uiso 1 1 calc R
C73 C 0.8177(6) 0.2626(3) 0.47530(15) 0.0330(12) Uani 1 1 d .
H73A H 0.8903 0.2448 0.4905 0.040 Uiso 1 1 calc R
H73B H 0.8449 0.3109 0.4647 0.040 Uiso 1 1 calc R
C74 C 0.6959(6) 0.2751(4) 0.49783(16) 0.0399(14) Uani 1 1 d .
H74A H 0.6237 0.2928 0.4829 0.060 Uiso 1 1 calc R
H74B H 0.7149 0.3128 0.5159 0.060 Uiso 1 1 calc R
H74C H 0.6707 0.2279 0.5091 0.060 Uiso 1 1 calc R
C81 C 0.7852(4) 0.1435(3) 0.37113(12) 0.0189(9) Uani 1 1 d .
H81A H 0.7913 0.0992 0.3555 0.023 Uiso 1 1 calc R
H81B H 0.7129 0.1341 0.3880 0.023 Uiso 1 1 calc R
C82 C 0.7496(5) 0.2110(3) 0.34893(14) 0.0269(11) Uani 1 1 d .
H82A H 0.8136 0.2166 0.3295 0.032 Uiso 1 1 calc R
H82B H 0.7526 0.2569 0.3635 0.032 Uiso 1 1 calc R
C83 C 0.6118(6) 0.2008(4) 0.33383(15) 0.0344(13) Uani 1 1 d .
H83A H 0.5490 0.1955 0.3536 0.041 Uiso 1 1 calc R
H83B H 0.5877 0.2466 0.3206 0.041 Uiso 1 1 calc R
C84 C 0.5974(7) 0.1339(4) 0.30973(19) 0.0516(18) Uani 1 1 d .
H84A H 0.6642 0.1363 0.2912 0.077 Uiso 1 1 calc R
H84B H 0.5099 0.1343 0.2990 0.077 Uiso 1 1 calc R
H84C H 0.6089 0.0877 0.3233 0.077 Uiso 1 1 calc R
C91 C 1.0272(5) 0.1720(3) 0.36791(13) 0.0216(10) Uani 1 1 d .
H91A H 1.1069 0.1770 0.3826 0.026 Uiso 1 1 calc R
H91B H 1.0082 0.2219 0.3577 0.026 Uiso 1 1 calc R
C92 C 1.0579(5) 0.1181(3) 0.33776(14) 0.0229(10) Uani 1 1 d .
H92A H 0.9779 0.1097 0.3235 0.028 Uiso 1 1 calc R
H92B H 1.0868 0.0692 0.3474 0.028 Uiso 1 1 calc R
C93 C 1.1663(5) 0.1514(3) 0.31471(14) 0.0242(10) Uani 1 1 d .
H93A H 1.1334 0.1979 0.3035 0.029 Uiso 1 1 calc R
H93B H 1.2420 0.1651 0.3297 0.029 Uiso 1 1 calc R
C94 C 1.2113(6) 0.0978(3) 0.28657(15) 0.0333(12) Uani 1 1 d .
H94A H 1.2420 0.0512 0.2975 0.050 Uiso 1 1 calc R
H94B H 1.2833 0.1205 0.2732 0.050 Uiso 1 1 calc R
H94C H 1.1380 0.0867 0.2707 0.050 Uiso 1 1 calc R

loop_
_atom_site_aniso_label
_atom_site_aniso_U_11
_atom_site_aniso_U_22
_atom_site_aniso_U_33
_atom_site_aniso_U_23
_atom_site_aniso_U_13
_atom_site_aniso_U_12
Pd1 0.0172(2) 0.0226(2) 0.0213(2) 0.00013(14) 0.00048(13) -0.00143(14)
F1 0.0286(16) 0.047(2) 0.0275(16) 0.0045(14) 0.0056(13) 0.0029(15)
F2 0.0319(19) 0.084(3) 0.053(2) 0.001(2) -0.0099(18) 0.022(2)
F3 0.0304(17) 0.051(2) 0.0350(18) 0.0185(16) -0.0077(14) -0.0177(16)
F4 0.040(2) 0.0356(19) 0.056(2) -0.0050(17) 0.0147(17) -0.0158(16)
F5 0.068(3) 0.113(4) 0.065(3) -0.060(3) -0.027(2) 0.048(3)
F6 0.043(2) 0.051(2) 0.053(2) 0.0128(19) 0.0193(18) -0.0027(18)
N1 0.0183(19) 0.025(2) 0.027(2) -0.0013(17) -0.0007(16) -0.0018(17)
N3 0.0182(19) 0.027(2) 0.0182(19) -0.0005(16) -0.0005(15) -0.0030(16)
O1 0.0222(17) 0.0242(18) 0.033(2) 0.0001(15) 0.0002(15) 0.0022(14)
O2 0.0256(18) 0.030(2) 0.033(2) -0.0088(16) 0.0043(16) -0.0005(16)
C2 0.021(2) 0.022(2) 0.022(2) -0.0015(19) 0.0014(19) -0.0070(19)
C4 0.019(2) 0.022(2) 0.023(2) 0.0036(19) 0.0008(18) -0.0036(18)
C5 0.019(2) 0.021(2) 0.023(2) -0.0064(18) 0.0025(18) -0.0042(18)
C6 0.020(2) 0.031(3) 0.019(2) -0.0034(19) 0.0004(18) -0.007(2)
C7 0.032(3) 0.041(3) 0.036(3) -0.020(3) 0.006(2) -0.003(2)
C8 0.020(2) 0.036(3) 0.034(3) 0.002(2) -0.003(2) 0.000(2)
C11 0.018(2) 0.035(3) 0.023(2) 0.005(2) -0.0016(18) 0.004(2)
C12 0.019(2) 0.039(3) 0.035(3) -0.001(2) -0.003(2) -0.003(2)
C13 0.027(3) 0.049(4) 0.062(4) -0.020(3) -0.014(3) 0.009(3)
C14 0.040(4) 0.068(5) 0.044(4) -0.030(4) -0.021(3) 0.027(4)
C15 0.037(3) 0.078(5) 0.028(3) 0.007(3) 0.007(3) 0.031(4)
C16 0.024(3) 0.045(3) 0.034(3) 0.008(3) 0.001(2) 0.005(2)
C21 0.019(2) 0.021(2) 0.030(3) 0.000(2) -0.002(2) -0.0009(19)
C22 0.026(3) 0.033(3) 0.025(3) 0.001(2) 0.001(2) 0.001(2)
C23 0.024(3) 0.045(3) 0.037(3) -0.003(3) 0.005(2) 0.004(3)
C24 0.028(3) 0.047(4) 0.040(3) -0.001(3) -0.011(2) 0.009(3)
C25 0.039(3) 0.030(3) 0.036(3) 0.003(2) -0.006(3) 0.000(2)
C26 0.033(3) 0.026(3) 0.029(3) 0.002(2) -0.002(2) -0.011(2)
N2 0.0131(17) 0.0180(18) 0.0200(18) -0.0003(15) 0.0004(14) -0.0011(14)
C61 0.016(2) 0.017(2) 0.019(2) 0.0026(17) 0.0004(17) -0.0002(17)
C62 0.023(3) 0.033(3) 0.048(3) 0.011(3) -0.014(2) -0.003(2)
C63 0.043(3) 0.034(3) 0.038(3) 0.005(3) -0.013(3) 0.006(3)
C64 0.039(3) 0.054(4) 0.041(4) 0.012(3) -0.010(3) 0.011(3)
C71 0.022(2) 0.020(2) 0.026(2) -0.0032(19) 0.0001(19) 0.0014(19)
C72 0.022(2) 0.026(2) 0.024(2) -0.003(2) 0.0016(19) 0.004(2)
C73 0.036(3) 0.033(3) 0.030(3) -0.007(2) 0.007(2) 0.001(2)
C74 0.041(3) 0.047(4) 0.032(3) -0.008(3) 0.005(3) 0.011(3)
C81 0.011(2) 0.024(2) 0.021(2) 0.0015(18) -0.0026(16) 0.0012(17)
C82 0.025(2) 0.028(3) 0.028(3) 0.007(2) 0.000(2) 0.006(2)
C83 0.027(3) 0.044(3) 0.032(3) 0.005(3) -0.006(2) 0.013(2)
C84 0.043(4) 0.065(5) 0.047(4) -0.011(3) -0.021(3) 0.018(3)
C91 0.017(2) 0.021(2) 0.027(2) 0.0031(19) 0.0045(19) -0.0039(18)
C92 0.016(2) 0.026(2) 0.027(2) -0.0002(19) 0.0057(19) -0.0026(19)
C93 0.017(2) 0.025(2) 0.031(3) 0.004(2) 0.0048(19) -0.0012(19)
C94 0.031(3) 0.038(3) 0.032(3) -0.002(2) 0.014(2) -0.009(2)

loop_
_atom_type_symbol
_atom_type_description
_atom_type_scat_dispersion_real
_atom_type_scat_dispersion_imag
_atom_type_scat_source
C C 0.0033 0.0016 'International Tables Vol C Tables 4.2.6.8 and 6.1.1.4'
H H 0.0000 0.0000 'International Tables Vol C Tables 4.2.6.8 and 6.1.1.4'
N N 0.0061 0.0033 'International Tables Vol C Tables 4.2.6.8 and 6.1.1.4'
O O 0.0106 0.0060 'International Tables Vol C Tables 4.2.6.8 and 6.1.1.4'
F F 0.0171 0.0103 'International Tables Vol C Tables 4.2.6.8 and 6.1.1.4'
Pd Pd -0.9988 1.0072 'International Tables Vol C Tables 4.2.6.8 and 6.1.1.4'

loop_
_geom_angle_atom_site_label_1
_geom_angle_atom_site_label_2
_geom_angle_atom_site_label_3
_geom_angle
C11 Pd1 C21 86.7(2)
C11 Pd1 N3 109.45(18)
C21 Pd1 N3 163.70(19)
C11 Pd1 O1 171.11(17)
C21 Pd1 O1 102.07(18)
N3 Pd1 O1 61.71(15)
C11 Pd1 C4 141.23(18)
C21 Pd1 C4 131.84(19)
N3 Pd1 C4 31.87(16)
O1 Pd1 C4 29.89(14)
C6 N1 C2 121.2(4)
C6 N1 C8 121.1(4)
C2 N1 C8 117.7(4)
C4 N3 C2 122.3(4)
C4 N3 Pd1 91.9(3)
C2 N3 Pd1 145.3(3)
C4 O1 Pd1 91.7(3)
O2 C2 N3 124.1(5)
O2 C2 N1 119.6(5)
N3 C2 N1 116.3(4)
O1 C4 N3 114.5(4)
O1 C4 C5 124.1(5)
N3 C4 C5 121.4(4)
O1 C4 Pd1 58.4(3)
N3 C4 Pd1 56.2(2)
C5 C4 Pd1 174.4(4)
C6 C5 C4 116.0(4)
C6 C5 C7 123.9(5)
C4 C5 C7 120.0(5)
C5 C6 N1 122.5(4)
C16 C11 C12 111.6(5)
C16 C11 Pd1 123.2(4)
C12 C11 Pd1 125.2(4)
F4 C12 C13 116.3(6)
F4 C12 C11 116.9(5)
C13 C12 C11 126.7(6)
C14 C13 C12 116.2(7)
C13 C14 F5 118.7(8)
C13 C14 C15 122.4(6)
F5 C14 C15 118.8(7)
C16 C15 C14 117.5(6)
F6 C16 C15 116.8(6)
F6 C16 C11 117.7(5)
C15 C16 C11 125.6(6)
C22 C21 C26 111.6(5)
C22 C21 Pd1 121.3(4)
C26 C21 Pd1 126.8(4)
F1 C22 C21 117.3(5)
F1 C22 C23 115.9(5)
C21 C22 C23 126.8(5)
C24 C23 C22 116.2(5)
F2 C24 C25 118.7(6)
F2 C24 C23 118.5(6)
C25 C24 C23 122.6(5)
C24 C25 C26 116.6(5)
F3 C26 C25 116.2(5)
F3 C26 C21 117.7(5)
C25 C26 C21 126.1(5)
C71 N2 C61 111.7(4)
C71 N2 C91 105.9(4)
C61 N2 C91 110.5(3)
C71 N2 C81 111.5(4)
C61 N2 C81 106.0(3)
C91 N2 C81 111.5(4)
C62 C61 N2 115.3(4)
C63 C62 C61 110.9(5)
C62 C63 C64 114.5(5)
N2 C71 C72 116.9(4)
C71 C72 C73 108.7(4)
C74 C73 C72 112.3(5)
C82 C81 N2 115.3(4)
C81 C82 C83 109.6(5)
C84 C83 C82 114.3(5)
N2 C91 C92 116.2(4)
C91 C92 C93 109.4(4)
C94 C93 C92 112.3(4)

loop_
_geom_bond_atom_site_label_1
_geom_bond_atom_site_label_2
_geom_bond_distance
Pd1 C11 1.976(6)
Pd1 C21 1.987(5)
Pd1 N3 2.129(4)
Pd1 O1 2.181(4)
Pd1 C4 2.560(5)
F1 C22 1.375(6)
F2 C24 1.353(7)
F3 C26 1.377(6)
F4 C12 1.353(7)
F5 C14 1.358(7)
F6 C16 1.358(7)
N1 C6 1.359(7)
N1 C2 1.410(6)
N1 C8 1.465(7)
N3 C4 1.353(6)
N3 C2 1.359(6)
O1 C4 1.276(6)
O2 C2 1.237(6)
C4 C5 1.418(7)
C5 C6 1.357(7)
C5 C7 1.488(7)
C11 C16 1.386(8)
C11 C12 1.405(8)
C12 C13 1.376(9)
C13 C14 1.356(11)
C14 C15 1.382(12)
C15 C16 1.369(9)
C21 C22 1.381(7)
C21 C26 1.391(7)
C22 C23 1.388(8)
C23 C24 1.369(9)
C24 C25 1.368(9)
C25 C26 1.388(8)
N2 C71 1.515(6)
N2 C61 1.517(6)
N2 C91 1.522(6)
N2 C81 1.526(6)
C61 C62 1.515(7)
C62 C63 1.499(8)
C63 C64 1.522(8)
C71 C72 1.516(7)
C72 C73 1.533(7)
C73 C74 1.524(8)
C81 C82 1.514(7)
C82 C83 1.527(8)
C83 C84 1.511(9)
C91 C92 1.528(7)
C92 C93 1.530(7)
C93 C94 1.507(7)

loop_
_geom_hbond_atom_site_label_D
_geom_hbond_atom_site_label_H
_geom_hbond_atom_site_label_A
_geom_hbond_distance_DH
_geom_hbond_distance_HA
_geom_hbond_distance_DA
_geom_hbond_angle_DHA
_geom_hbond_site_symmetry_A
C72 H72B F2 0.99 2.44 3.312(6) 146.7 .
C94 H94A F1 0.98 2.54 3.436(7) 151.4 8_755
C81 H81A O2 0.99 2.24 3.209(6) 167.0 8_655
C6 H6 O1 0.95 2.48 3.388(6) 160.0 6_556
C8 H8C F1 0.98 2.52 3.504(6) 179.7 1_455
C93 H93A O1 0.99 2.56 3.459(6) 150.9 1_655
